data_2103787
loop_
_publ_author_name
'Clemente, Dore Augusto'
'Marzotto, Armando'

_publ_section_title
;
 22 Space-group changes
;
_journal_issue 1
_journal_name_full 'Acta Crystallographica Section B'
_journal_page_first 43
_journal_page_last 50
_journal_paper_doi 10.1107/S0108768102022668
_journal_volume 59
_journal_year 2003
_chemical_formula_sum 'C61 H58 Cu2 N4 O7 P4'
_chemical_formula_weight 1210.07
_chemical_name_systematic
;bis(mu!2$-bis(Diphenylphosphino)methane)-(mu!2$-nitrato)-dipyridyl-di-copper(i)
 nitrate methanol solvate
;
_space_group_IT_number 36
_symmetry_space_group_name_Hall 'C 2c -2'
_symmetry_space_group_name_H-M 'C m c 21'
_atom_sites_solution_hydrogens geom
_atom_sites_solution_primary direct
_atom_sites_solution_secondary difmap
_cell_angle_alpha 90.00
_cell_angle_beta 90.00
_cell_angle_gamma 90.00
_cell_formula_units_Z 4
_cell_length_a 21.719(2)
_cell_length_b 16.545(2)
_cell_length_c 15.970(2)
_cell_measurement_temperature 293(2)
_cell_volume 5738.7(11)
_computing_structure_refinement 'SHELXL-97 (Sheldrick, 1997)'
_computing_structure_solution 'SHELXS-97 (Sheldrick, 1990)'
_diffrn_ambient_temperature 293(2)
_diffrn_measured_fraction_theta_full 0.329
_diffrn_measured_fraction_theta_max 0.329
_diffrn_radiation_monochromator graphite
_diffrn_radiation_source 'fine-focus sealed tube'
_diffrn_radiation_type MoK\a
_diffrn_radiation_wavelength 0.71070
_diffrn_reflns_av_R_equivalents 0.0302
_diffrn_reflns_av_sigmaI/netI 0.0689
_diffrn_reflns_limit_h_max 20
_diffrn_reflns_limit_h_min -20
_diffrn_reflns_limit_k_max 20
_diffrn_reflns_limit_k_min -20
_diffrn_reflns_limit_l_max 12
_diffrn_reflns_limit_l_min -12
_diffrn_reflns_number 10772
_diffrn_reflns_theta_full 30.38
_diffrn_reflns_theta_max 30.38
_diffrn_reflns_theta_min 1.55
_exptl_absorpt_coefficient_mu 0.909
_exptl_crystal_density_diffrn 1.401
_exptl_crystal_density_method 'not measured'
_exptl_crystal_F_000 2504
_refine_diff_density_max 0.516
_refine_diff_density_min -0.206
_refine_ls_abs_structure_details 'Flack H D (1983), Acta Cryst. A39, 876-881'
_refine_ls_abs_structure_Flack -0.007(5)
_refine_ls_extinction_method none
_refine_ls_goodness_of_fit_ref 0.341
_refine_ls_hydrogen_treatment mixed
_refine_ls_matrix_type full
_refine_ls_number_parameters 275
_refine_ls_number_reflns 2892
_refine_ls_number_restraints 1
_refine_ls_restrained_S_all 0.341
_refine_ls_R_factor_all 0.0115
_refine_ls_R_factor_gt 0.0112
_refine_ls_shift/su_max 1.469
_refine_ls_shift/su_mean 0.005
_refine_ls_structure_factor_coef Fsqd
_refine_ls_weighting_details 'calc w=1/[\s^2^(Fo^2^)+(0.1000P)^2^+0.0000P] where P=(Fo^2^+2Fc^2^)/3'
_refine_ls_weighting_scheme calc
_refine_ls_wR_factor_gt 0.0450
_refine_ls_wR_factor_ref 0.0463
_reflns_number_gt 2853
_reflns_number_total 2892
_reflns_threshold_expression >2sigma(I)
_cod_data_source_file an0613.cif
_cod_data_source_block novhub
_cod_database_code 2103787

loop_
_symmetry_equiv_pos_as_xyz
'x, y, z'
'-x, y, z'
'-x, -y, z+1/2'
'x, -y, z+1/2'
'x+1/2, y+1/2, z'
'-x+1/2, y+1/2, z'
'-x+1/2, -y+1/2, z+1/2'
'x+1/2, -y+1/2, z+1/2'

loop_
_atom_site_label
_atom_site_fract_x
_atom_site_fract_y
_atom_site_fract_z
_atom_site_U_iso_or_equiv
_atom_site_adp_type
_atom_site_calc_flag
_atom_site_refinement_flags
_atom_site_occupancy
_atom_site_type_symbol
Cu1 0.084100(12) 0.681600(11) 0.070900(15) 0.02000(8) Uiso d . 1 Cu
X1 0.53100(8) 0.60450(6) 0.10790(9) 0.0200(3) Uiso d . 1 N
P1 0.07030(3) 0.81640(2) 0.06450(4) 0.02000(13) Uiso d . 1 P
P2 0.07070(2) 0.60340(2) 0.18580(3) 0.02000(12) Uiso d . 1 P
O3 0.0000 0.80850(9) 0.33590(12) 0.0200(4) Uiso d S 1 O
O4 0.04960(7) 0.62480(7) -0.04300(8) 0.0200(3) Uiso d . 1 O
O5 0.04850(7) 0.82290(6) 0.45130(8) 0.0200(3) Uiso d . 1 O
O6 0.0000 0.52200(8) -0.08560(10) 0.0200(4) Uiso d S 1 O
N1 0.0000 0.59110(11) -0.05750(13) 0.0200(5) Uiso d S 1 N
N2 0.0000 0.81740(10) 0.41360(15) 0.0200(5) Uiso d S 1 N
N4 0.17600(8) 0.65570(8) 0.03470(9) 0.0200(3) Uiso d . 1 N
C2 0.0000 0.61560(14) 0.24780(17) 0.0200(5) Uiso d S 1 C
C3 0.0000 0.86000(13) 0.11030(18) 0.0200(6) Uiso d S 1 C
C4 0.22180(10) 0.68860(9) 0.07670(13) 0.0200(4) Uiso d . 1 C
C5 0.07830(9) 0.86620(11) -0.03580(13) 0.0200(4) Uiso d . 1 C
C6 0.28260(10) 0.66730(10) 0.06600(13) 0.0200(4) Uiso d . 1 C
C7 0.07600(9) 0.95010(11) -0.04500(13) 0.0200(4) Uiso d . 1 C
C8 0.29610(12) 0.60910(10) 0.00880(11) 0.0200(4) Uiso d . 1 C
C9 0.08310(9) 0.98530(11) -0.12300(13) 0.0200(4) Uiso d . 1 C
C10 0.25020(9) 0.57390(9) -0.03560(12) 0.0200(4) Uiso d . 1 C
C11 0.09290(10) 0.93850(10) -0.19140(13) 0.0200(4) Uiso d . 1 C
C12 0.19020(10) 0.59870(9) -0.02220(13) 0.0200(4) Uiso d . 1 C
C13 0.09540(10) 0.85610(10) -0.18420(13) 0.0200(4) Uiso d . 1 C
C14 0.08790(10) 0.81970(9) -0.10600(16) 0.0200(5) Uiso d . 1 C
C15 0.13220(10) 0.86050(9) 0.12740(12) 0.0200(4) Uiso d . 1 C
C16 0.18450(9) 0.89290(9) 0.09120(13) 0.0200(4) Uiso d . 1 C
C17 0.23560(11) 0.91110(11) 0.13990(12) 0.0200(4) Uiso d . 1 C
C18 0.23490(11) 0.89860(9) 0.22370(12) 0.0200(4) Uiso d . 1 C
C19 0.18310(10) 0.86830(9) 0.26150(13) 0.0200(4) Uiso d . 1 C
C20 0.13180(11) 0.84930(10) 0.21410(12) 0.0200(4) Uiso d . 1 C
C21 0.07850(9) 0.49490(10) 0.17160(12) 0.0200(4) Uiso d . 1 C
C22 0.07980(10) 0.46300(10) 0.09130(13) 0.0200(4) Uiso d . 1 C
C23 0.08290(9) 0.37960(10) 0.08130(15) 0.0200(4) Uiso d . 1 C
C24 0.08610(10) 0.33050(11) 0.14740(14) 0.0200(5) Uiso d . 1 C
C25 0.08680(10) 0.36090(11) 0.22710(13) 0.0200(4) Uiso d . 1 C
C26 0.08260(9) 0.44350(11) 0.23900(15) 0.0200(4) Uiso d . 1 C
C27 0.13110(10) 0.62360(10) 0.26460(11) 0.0200(4) Uiso d . 1 C
C28 0.18930(9) 0.59360(9) 0.24910(12) 0.0200(4) Uiso d . 1 C
C29 0.23720(10) 0.61230(9) 0.30290(11) 0.0200(4) Uiso d . 1 C
C30 0.22740(11) 0.66010(10) 0.37120(12) 0.0200(4) Uiso d . 1 C
C31 0.16970(11) 0.68970(9) 0.38750(12) 0.0200(4) Uiso d . 1 C
C32 0.12170(12) 0.67090(9) 0.33390(12) 0.0200(4) Uiso d . 1 C
H1 0.0693(10) 0.9834(11) 0.0047(14) 0.020(5) Uiso d . 1 H
H2 0.0812(9) 1.0451(12) -0.1264(15) 0.020(5) Uiso d . 1 H
H3 0.0960(10) 0.9649(10) -0.2458(14) 0.020(6) Uiso d . 1 H
H4 0.1042(11) 0.8227(10) -0.2330(14) 0.020(6) Uiso d . 1 H
H5 0.0905(9) 0.7605(10) -0.1002(13) 0.020(5) Uiso d . 1 H
H6 0.1848(9) 0.9048(10) 0.0313(14) 0.020(5) Uiso d . 1 H
H7 0.2717(10) 0.9339(10) 0.1132(12) 0.020(5) Uiso d . 1 H
H8 0.2719(10) 0.9074(10) 0.2567(13) 0.020(5) Uiso d . 1 H
H9 0.1816(9) 0.8616(10) 0.3229(13) 0.020(5) Uiso d . 1 H
H10 0.0953(11) 0.8273(10) 0.2412(16) 0.020(6) Uiso d . 1 H
H11 0.0781(8) 0.4988(12) 0.0431(13) 0.020(5) Uiso d . 1 H
H12 0.0844(9) 0.3558(11) 0.0272(15) 0.020(5) Uiso d . 1 H
H13 0.0857(9) 0.2731(13) 0.1378(12) 0.020(5) Uiso d . 1 H
H14 0.0912(10) 0.3229(10) 0.2753(15) 0.020(6) Uiso d . 1 H
H15 0.0823(9) 0.4666(11) 0.2962(14) 0.020(6) Uiso d . 1 H
H16 0.1957(9) 0.5610(10) 0.1994(12) 0.020(5) Uiso d . 1 H
H17 0.2781(10) 0.5877(10) 0.2905(11) 0.020(5) Uiso d . 1 H
H18 0.2628(10) 0.6710(11) 0.4067(13) 0.020(5) Uiso d . 1 H
H19 0.1630(9) 0.7245(10) 0.4371(11) 0.020(4) Uiso d . 1 H
H20 0.0795(10) 0.6917(12) 0.3464(15) 0.020(6) Uiso d . 1 H
H46 0.2118(10) 0.7316(10) 0.1169(12) 0.020(5) Uiso d . 1 H
H47 0.3149(9) 0.6926(10) 0.1019(12) 0.020(5) Uiso d . 1 H
H48 0.3387(11) 0.5934(10) 0.0027(11) 0.020(5) Uiso d . 1 H
H49 0.2597(9) 0.5316(10) -0.0777(12) 0.020(5) Uiso d . 1 H
H50 0.1567(10) 0.5731(9) -0.0546(11) 0.020(5) Uiso d . 1 H
H51 0.0000 0.5760(14) 0.2929(17) 0.020(6) Uiso d S 1 H
H52 0.0000 0.6680(14) 0.2738(16) 0.020(7) Uiso d S 1 H
H53 0.0000 0.8514(14) 0.1698(19) 0.020(7) Uiso d S 1 H
H54 0.0000 0.9180(14) 0.1013(16) 0.020(7) Uiso d S 1 H

loop_
_atom_type_symbol
_atom_type_description
_atom_type_scat_dispersion_real
_atom_type_scat_dispersion_imag
_atom_type_scat_source
Cu Cu 0.3201 1.2651 'International Tables Vol C Tables 4.2.6.8 and 6.1.1.4'
P P 0.1023 0.0942 'International Tables Vol C Tables 4.2.6.8 and 6.1.1.4'
O O 0.0106 0.0060 'International Tables Vol C Tables 4.2.6.8 and 6.1.1.4'
N N 0.0061 0.0033 'International Tables Vol C Tables 4.2.6.8 and 6.1.1.4'
C C 0.0033 0.0016 'International Tables Vol C Tables 4.2.6.8 and 6.1.1.4'
H H 0.0000 0.0000 'International Tables Vol C Tables 4.2.6.8 and 6.1.1.4'

loop_
_geom_angle_atom_site_label_1
_geom_angle_atom_site_label_2
_geom_angle_atom_site_label_3
_geom_angle_site_symmetry_1
_geom_angle_site_symmetry_3
_geom_angle
N4 Cu1 O4 . . 90.51(6)
N4 Cu1 P1 . . 108.23(4)
O4 Cu1 P1 . . 110.07(3)
N4 Cu1 P2 . . 103.08(4)
O4 Cu1 P2 . . 112.69(3)
P1 Cu1 P2 . . 125.84(2)
C5 P1 C15 . . 103.52(9)
C5 P1 C3 . . 104.65(11)
C15 P1 C3 . . 103.60(10)
C5 P1 Cu1 . . 118.57(6)
C15 P1 Cu1 . . 105.79(6)
C3 P1 Cu1 . . 118.72(7)
C21 P2 C2 . . 104.69(10)
C21 P2 C27 . . 101.39(8)
C2 P2 C27 . . 101.90(9)
C21 P2 Cu1 . . 116.83(7)
C2 P2 Cu1 . . 118.76(8)
C27 P2 Cu1 . . 110.93(6)
N1 O4 Cu1 . . 130.61(12)
O6 N1 O4 . . 119.26(9)
O6 N1 O4 . 2 119.26(9)
O4 N1 O4 . 2 121.46(18)
O5 N2 O5 . 2 119.9(2)
O5 N2 O3 . . 120.01(12)
O5 N2 O3 2 . 120.01(12)
C4 N4 C12 . . 117.41(18)
C4 N4 Cu1 . . 119.22(13)
C12 N4 Cu1 . . 122.77(13)
P2 C2 P2 2 . 113.30(14)
P1 C3 P1 . 2 112.13(13)
N4 C4 C6 . . 123.71(17)
C14 C5 C7 . . 118.39(19)
C14 C5 P1 . . 118.77(14)
C7 C5 P1 . . 122.83(15)
C8 C6 C4 . . 118.1(2)
C9 C7 C5 . . 120.60(18)
C10 C8 C6 . . 119.8(2)
C11 C9 C7 . . 120.16(16)
C8 C10 C12 . . 119.00(17)
C9 C11 C13 . . 120.5(2)
N4 C12 C10 . . 121.90(19)
C11 C13 C14 . . 120.00(18)
C5 C14 C13 . . 120.36(15)
C16 C15 C20 . . 118.1(2)
C16 C15 P1 . . 121.91(15)
C20 C15 P1 . . 119.12(17)
C15 C16 C17 . . 120.4(2)
C18 C17 C16 . . 120.8(2)
C17 C18 C19 . . 120.0(2)
C18 C19 C20 . . 120.19(19)
C19 C20 C15 . . 120.5(2)
C26 C21 C22 . . 119.16(16)
C26 C21 P2 . . 121.29(14)
C22 C21 P2 . . 119.55(13)
C21 C22 C23 . . 118.99(18)
C24 C23 C22 . . 121.1(2)
C23 C24 C25 . . 120.85(18)
C24 C25 C26 . . 119.36(18)
C21 C26 C25 . . 120.53(19)
C32 C27 C28 . . 119.11(18)
C32 C27 P2 . . 123.18(17)
C28 C27 P2 . . 117.57(13)
C27 C28 C29 . . 119.77(17)
C30 C29 C28 . . 120.6(2)
C29 C30 C31 . . 120.12(19)
C30 C31 C32 . . 119.40(18)
C27 C32 C31 . . 121.0(2)

loop_
_geom_bond_atom_site_label_1
_geom_bond_atom_site_label_2
_geom_bond_site_symmetry_2
_geom_bond_distance
Cu1 N4 . 2.1217(17)
Cu1 O4 . 2.1802(13)
Cu1 P1 . 2.2526(5)
Cu1 P2 . 2.2640(6)
X1 X1 2_655 1.347(3)
P1 C5 . 1.810(2)
P1 C15 . 1.830(2)
P1 C3 . 1.8403(15)
P2 C21 . 1.8173(18)
P2 C2 . 1.8382(15)
P2 C27 . 1.848(2)
O3 N2 . 1.250(3)
O4 N1 . 1.2349(16)
O5 N2 . 1.2167(18)
O6 N1 . 1.228(2)
N1 O4 2 1.2349(16)
N2 O5 2 1.2167(18)
N4 C4 . 1.317(3)
N4 C12 . 1.345(2)
C2 P2 2 1.8382(15)
C3 P1 2 1.8403(15)
C4 C6 . 1.377(3)
C5 C14 . 1.376(3)
C5 C7 . 1.397(2)
C6 C8 . 1.359(3)
C7 C9 . 1.384(3)
C8 C10 . 1.355(3)
C9 C11 . 1.356(3)
C10 C12 . 1.383(3)
C11 C13 . 1.369(2)
C13 C14 . 1.396(3)
C15 C16 . 1.383(3)
C15 C20 . 1.397(3)
C16 C17 . 1.388(3)
C17 C18 . 1.354(3)
C18 C19 . 1.372(3)
C19 C20 . 1.383(3)
C21 C26 . 1.375(3)
C21 C22 . 1.387(3)
C22 C23 . 1.391(2)
C23 C24 . 1.334(3)
C24 C25 . 1.369(3)
C25 C26 . 1.383(2)
C27 C32 . 1.371(3)
C27 C28 . 1.380(3)
C28 C29 . 1.384(3)
C29 C30 . 1.364(3)
C30 C31 . 1.370(3)
C31 C32 . 1.384(3)
